data_2016257
loop_
_publ_author_name
'Alexander D. Roshal'
'Artur Sikorski'
'Vyacheslav N. Baumer'
'Alexander I. Novikov'
'Jerzy B\/la\.zejowski'

_publ_section_title
;
 Two polymorphs of 2-(4-chlorophenyl)-4-methylchromenium perchlorate
;
_journal_coeditor_code GZ3073
_journal_issue 11
_journal_name_full 'Acta Crystallographica Section C'
_journal_page_first o626
_journal_page_last o630
_journal_paper_doi 10.1107/S0108270107039558
_journal_volume 63
_journal_year 2007
_chemical_formula_iupac 'C16 H12 Cl O + , Cl O4 -'
_chemical_formula_moiety 'C16 H12 Cl O + , Cl O4 -'
_chemical_formula_sum 'C16 H12 Cl2 O5'
_chemical_formula_weight 355.16
_chemical_name_systematic
;
2-(4-chlorophenyl)-4-methylchromenium perchlorate
;
_space_group_IT_number 14
_symmetry_cell_setting monoclinic
_symmetry_space_group_name_Hall '-P 2yn'
_symmetry_space_group_name_H-M 'P 1 21/n 1'
_atom_sites_solution_hydrogens geom
_atom_sites_solution_primary direct
_atom_sites_solution_secondary difmap
_cell_angle_alpha 90.00
_cell_angle_beta 90.173(13)
_cell_angle_gamma 90.00
_cell_formula_units_Z 4
_cell_length_a 11.0290(19)
_cell_length_b 12.817(2)
_cell_length_c 11.2083(18)
_cell_measurement_reflns_used 50
_cell_measurement_temperature 290(2)
_cell_measurement_theta_max 25.03
_cell_measurement_theta_min 2.53
_cell_volume 1584.4(4)
_computing_cell_refinement P3
_computing_data_collection 'P3 (Siemens, 1989)'
_computing_data_reduction 'XDISK (Siemens, 1991)'
_computing_molecular_graphics 'ORTEPII (Johnson, 1976)'
_computing_publication_material 'SHELXL97 and PLATON (Spek, 2003)'
_computing_structure_refinement 'SHELXL97 (Sheldrick, 1997)'
_computing_structure_solution 'SHELXS97 (Sheldrick, 1997)'
_diffrn_ambient_temperature 290(2)
_diffrn_measured_fraction_theta_full 0.985
_diffrn_measured_fraction_theta_max 0.985
_diffrn_measurement_device_type 'Siemens P3/PC'
_diffrn_measurement_method \q/2\q
_diffrn_radiation_monochromator graphite
_diffrn_radiation_source 'fine-focus sealed X-ray tube'
_diffrn_radiation_type MoK\a
_diffrn_radiation_wavelength 0.71073
_diffrn_reflns_av_R_equivalents 0.0251
_diffrn_reflns_av_sigmaI/netI 0.0238
_diffrn_reflns_limit_h_max 13
_diffrn_reflns_limit_h_min 0
_diffrn_reflns_limit_k_max 15
_diffrn_reflns_limit_k_min 0
_diffrn_reflns_limit_l_max 13
_diffrn_reflns_limit_l_min -13
_diffrn_reflns_number 2915
_diffrn_reflns_theta_full 25.00
_diffrn_reflns_theta_max 25.00
_diffrn_reflns_theta_min 2.53
_diffrn_standards_decay_% 1.5
_diffrn_standards_interval_count 98
_diffrn_standards_number 2
_exptl_absorpt_coefficient_mu 0.432
_exptl_absorpt_correction_type none
_exptl_crystal_colour green
_exptl_crystal_density_diffrn 1.489
_exptl_crystal_density_method 'not measured'
_exptl_crystal_description prism
_exptl_crystal_F_000 728
_exptl_crystal_size_max 0.3
_exptl_crystal_size_mid 0.3
_exptl_crystal_size_min 0.2
_refine_diff_density_max 0.320
_refine_diff_density_min -0.218
_refine_ls_extinction_method none
_refine_ls_goodness_of_fit_ref 0.915
_refine_ls_hydrogen_treatment constr
_refine_ls_matrix_type full
_refine_ls_number_parameters 208
_refine_ls_number_reflns 2763
_refine_ls_number_restraints 0
_refine_ls_restrained_S_all 0.915
_refine_ls_R_factor_all 0.0422
_refine_ls_R_factor_gt 0.0418
_refine_ls_shift/su_max 0.000
_refine_ls_shift/su_mean 0.000
_refine_ls_structure_factor_coef Fsqd
_refine_ls_weighting_details 'calc w = 1/[\s^2^(Fo^2^)+(0.0902P)^2^] where P=(Fo^2^+2Fc^2^)/3'
_refine_ls_weighting_scheme calc
_refine_ls_wR_factor_gt 0.1255
_refine_ls_wR_factor_ref 0.1258
_reflns_number_gt 2124
_reflns_number_total 2763
_reflns_threshold_expression I>2\s(I)
_cod_data_source_file gz3073.cif
_cod_data_source_block Ia
_cod_original_sg_symbol_H-M 'P 21/n'
_cod_database_code 2016257
_cod_database_fobs_code 2016257

loop_
_symmetry_equiv_pos_as_xyz
'x, y, z'
'-x+1/2, y+1/2, -z+1/2'
'-x, -y, -z'
'x-1/2, -y-1/2, z-1/2'

loop_
_atom_site_type_symbol
_atom_site_label
_atom_site_fract_x
_atom_site_fract_y
_atom_site_fract_z
_atom_site_U_iso_or_equiv
_atom_site_adp_type
_atom_site_calc_flag
_atom_site_refinement_flags
_atom_site_occupancy
O O1 0.09592(13) 0.68936(11) 0.94168(11) 0.0614(3) Uani d . 1
C C2 0.13088(16) 0.59227(15) 0.91970(17) 0.0545(4) Uani d . 1
C C3 0.1407(2) 0.55907(19) 0.80202(18) 0.0672(5) Uani d . 1
H H3 0.1632 0.4904 0.7869 0.081 Uiso calc R 1
C C4 0.1183(2) 0.62429(19) 0.70753(19) 0.0704(6) Uani d . 1
C C5 0.0521(2) 0.8057(2) 0.6461(2) 0.0793(7) Uani d . 1
H H5 0.0581 0.7897 0.5654 0.095 Uiso calc R 1
C C6 0.0176(3) 0.9017(2) 0.6788(2) 0.0907(8) Uani d . 1
H H6 -0.0013 0.9506 0.6203 0.109 Uiso calc R 1
C C7 0.0093(3) 0.9297(2) 0.7986(3) 0.0936(8) Uani d . 1
H H7 -0.0132 0.9972 0.8195 0.112 Uiso calc R 1
C C8 0.0348(2) 0.85690(18) 0.8865(2) 0.0808(7) Uani d . 1
H H8 0.0279 0.8742 0.9668 0.097 Uiso calc R 1
C C9 0.07982(19) 0.72788(18) 0.73236(19) 0.0653(5) Uani d . 1
C C10 0.07050(18) 0.75861(16) 0.85244(18) 0.0595(5) Uani d . 1
C C11 0.15580(16) 0.53298(14) 1.02693(16) 0.0526(4) Uani d . 1
C C12 0.1498(2) 0.57924(16) 1.13823(18) 0.0650(5) Uani d . 1
H H12 0.1295 0.6495 1.1440 0.078 Uiso calc R 1
C C13 0.1733(2) 0.52337(17) 1.24071(18) 0.0693(6) Uani d . 1
H H13 0.1692 0.5563 1.3146 0.083 Uiso calc R 1
C C14 0.20250(19) 0.42021(17) 1.23452(18) 0.0638(5) Uani d . 1
C C15 0.2072(2) 0.36938(18) 1.1256(2) 0.0738(6) Uani d . 1
H H15 0.2258 0.2987 1.1219 0.089 Uiso calc R 1
C C16 0.1841(2) 0.42479(19) 1.0230(2) 0.0769(6) Uani d . 1
H H16 0.1870 0.3909 0.9497 0.092 Uiso calc R 1
Cl Cl17 0.22578(7) 0.35059(5) 1.36519(6) 0.0909(2) Uani d . 1
C C18 0.1368(3) 0.5869(2) 0.5827(2) 0.0977(9) Uani d . 1
H H18A 0.1613 0.5150 0.5840 0.147 Uiso calc R 1
H H18B 0.1985 0.6281 0.5452 0.147 Uiso calc R 1
H H18C 0.0623 0.5935 0.5388 0.147 Uiso calc R 1
Cl Cl19 0.07323(5) 0.23683(4) 0.69382(4) 0.06254(15) Uani d . 1
O O20 0.1157(3) 0.1597(2) 0.6167(2) 0.1595(11) Uani d . 1
O O21 -0.04263(19) 0.2684(2) 0.6605(2) 0.1340(9) Uani d . 1
O O22 0.1506(3) 0.3190(3) 0.6782(4) 0.1879(14) Uani d . 1
O O23 0.0822(3) 0.2113(3) 0.8119(2) 0.1573(11) Uani d . 1

loop_
_atom_site_aniso_label
_atom_site_aniso_U_11
_atom_site_aniso_U_22
_atom_site_aniso_U_33
_atom_site_aniso_U_12
_atom_site_aniso_U_13
_atom_site_aniso_U_23
O1 0.0699(8) 0.0664(8) 0.0479(7) 0.0041(7) 0.0012(6) -0.0047(6)
C2 0.0478(9) 0.0612(10) 0.0544(10) -0.0062(8) -0.0003(8) -0.0111(9)
C3 0.0696(12) 0.0781(13) 0.0539(11) -0.0048(11) -0.0034(9) -0.0108(10)
C4 0.0767(13) 0.0829(14) 0.0516(11) -0.0109(11) -0.0049(10) -0.0141(10)
C5 0.0929(17) 0.0912(16) 0.0539(12) -0.0090(14) -0.0063(11) 0.0083(11)
C6 0.112(2) 0.0795(16) 0.0801(16) -0.0020(15) -0.0172(14) 0.0196(13)
C7 0.119(2) 0.0760(15) 0.0851(17) 0.0094(15) -0.0087(16) 0.0047(13)
C8 0.0989(18) 0.0745(14) 0.0690(14) 0.0144(13) -0.0029(13) -0.0021(11)
C9 0.0591(11) 0.0845(14) 0.0521(10) -0.0147(10) -0.0040(9) -0.0016(10)
C10 0.0595(11) 0.0634(11) 0.0555(11) -0.0014(9) -0.0049(9) -0.0014(9)
C11 0.0518(10) 0.0547(10) 0.0514(10) -0.0033(8) 0.0028(8) -0.0070(8)
C12 0.0900(14) 0.0498(10) 0.0553(11) -0.0033(10) -0.0013(10) -0.0037(8)
C13 0.0933(16) 0.0619(12) 0.0527(11) 0.0068(11) -0.0006(10) -0.0085(9)
C14 0.0621(11) 0.0700(13) 0.0593(11) 0.0040(10) 0.0005(9) 0.0039(10)
C15 0.0822(14) 0.0623(12) 0.0769(15) 0.0198(11) -0.0052(11) -0.0027(10)
C16 0.0888(15) 0.0805(15) 0.0613(12) 0.0219(12) 0.0000(11) -0.0171(11)
Cl17 0.1089(5) 0.0873(4) 0.0766(4) 0.0176(3) -0.0068(3) 0.0198(3)
C18 0.140(2) 0.1014(19) 0.0517(13) -0.0027(18) 0.0002(14) -0.0132(13)
Cl19 0.0679(3) 0.0617(3) 0.0580(3) 0.0092(2) -0.0010(2) -0.0016(2)
O20 0.191(2) 0.164(2) 0.1225(18) 0.1124(18) -0.0411(16) -0.0622(15)
O21 0.0861(13) 0.212(2) 0.1038(15) 0.0527(14) -0.0201(11) -0.0522(16)
O22 0.182(3) 0.152(2) 0.231(4) -0.084(2) 0.014(3) 0.012(2)
O23 0.209(3) 0.188(3) 0.0755(14) 0.049(2) -0.0073(16) 0.0258(16)

loop_
_atom_type_symbol
_atom_type_description
_atom_type_scat_dispersion_real
_atom_type_scat_dispersion_imag
_atom_type_scat_source
C C 0.0033 0.0016 'International Tables Vol C Tables 4.2.6.8 and 6.1.1.4'
H H 0.0000 0.0000 'International Tables Vol C Tables 4.2.6.8 and 6.1.1.4'
O O 0.0106 0.0060 'International Tables Vol C Tables 4.2.6.8 and 6.1.1.4'
Cl Cl 0.1484 0.1585 'International Tables Vol C Tables 4.2.6.8 and 6.1.1.4'

loop_
_geom_angle_atom_site_label_1
_geom_angle_atom_site_label_2
_geom_angle_atom_site_label_3
_geom_angle
_geom_angle_publ_flag
O1 C2 C3 119.13(18) yes
O1 C2 C11 113.14(15) yes
C2 O1 C10 122.21(15) yes
C3 C2 C11 127.72(19) no
C4 C3 C2 122.1(2) no
C4 C3 H3 118.9 no
C2 C3 H3 118.9 no
C3 C4 C9 118.1(2) no
C3 C4 C18 120.2(2) no
C9 C4 C18 121.7(2) no
C6 C5 C9 121.3(2) no
C6 C5 H5 119.4 no
C9 C5 H5 119.4 no
C5 C6 C7 121.3(2) no
C5 C6 H6 119.3 no
C7 C6 H6 119.3 no
C8 C7 C6 119.9(3) no
C8 C7 H7 120.1 no
C6 C7 H7 120.1 no
C10 C8 C7 118.5(2) no
C10 C8 H8 120.7 no
C7 C8 H8 120.7 no
C10 C9 C4 118.1(2) no
C10 C9 C5 116.0(2) no
C4 C9 C5 125.9(2) no
O1 C10 C8 116.78(19) no
O1 C10 C9 120.22(18) no
C8 C10 C9 123.0(2) no
C12 C11 C16 117.20(19) no
C12 C11 C2 120.96(17) no
C16 C11 C2 121.82(18) no
C13 C12 C11 121.33(19) no
C13 C12 H12 119.3 no
C11 C12 H12 119.3 no
C14 C13 C12 120.4(2) no
C14 C13 H13 119.8 no
C12 C13 H13 119.8 no
C13 C14 C15 120.7(2) no
C13 C14 Cl17 119.40(17) no
C15 C14 Cl17 119.79(17) no
C16 C15 C14 119.1(2) no
C16 C15 H15 120.4 no
C14 C15 H15 120.4 no
C15 C16 C11 121.2(2) no
C15 C16 H16 119.4 no
C11 C16 H16 119.4 no
C4 C18 H18A 109.5 no
C4 C18 H18B 109.5 no
H18A C18 H18B 109.5 no
C4 C18 H18C 109.5 no
H18A C18 H18C 109.5 no
H18B C18 H18C 109.5 no
O23 Cl19 O22 105.4(2) no
O23 Cl19 O21 113.19(17) no
O22 Cl19 O21 108.3(2) no
O23 Cl19 O20 113.99(17) no
O22 Cl19 O20 104.8(2) no
O21 Cl19 O20 110.47(15) no

loop_
_geom_bond_atom_site_label_1
_geom_bond_atom_site_label_2
_geom_bond_distance
_geom_bond_publ_flag
O1 C2 1.326(2) yes
O1 C10 1.366(2) yes
C2 C3 1.390(3) no
C2 C11 1.448(3) yes
C3 C4 1.371(3) no
C3 H3 0.9300 no
C4 C9 1.422(3) no
C4 C18 1.493(3) no
C5 C6 1.339(4) no
C5 C9 1.422(3) no
C5 H5 0.9300 no
C6 C7 1.394(4) no
C6 H6 0.9300 no
C7 C8 1.385(4) no
C7 H7 0.9300 no
C8 C10 1.374(3) no
C8 H8 0.9300 no
C9 C10 1.406(3) no
C11 C12 1.383(3) no
C11 C16 1.422(3) no
C12 C13 1.377(3) no
C12 H12 0.9300 no
C13 C14 1.363(3) no
C13 H13 0.9300 no
C14 C15 1.385(3) no
C14 Cl17 1.733(2) yes
C15 C16 1.375(3) no
C15 H15 0.9300 no
C16 H16 0.9300 no
C18 H18A 0.9600 no
C18 H18B 0.9600 no
C18 H18C 0.9600 no
Cl19 O23 1.367(2) no
Cl19 O22 1.368(3) no
Cl19 O21 1.391(2) no
Cl19 O20 1.395(2) no

loop_
_geom_hbond_atom_site_label_D
_geom_hbond_atom_site_label_H
_geom_hbond_atom_site_label_A
_geom_hbond_distance_DH
_geom_hbond_distance_HA
_geom_hbond_distance_DA
_geom_hbond_angle_DHA
_geom_hbond_publ_flag
C3 H3 O22 0.93 2.52 3.377(5) 154 y

loop_
_geom_torsion_atom_site_label_1
_geom_torsion_atom_site_label_2
_geom_torsion_atom_site_label_3
_geom_torsion_atom_site_label_4
_geom_torsion
_geom_torsion_publ_flag
C10 O1 C2 C3 -0.8(3) no
C10 O1 C2 C11 178.63(16) no
O1 C2 C3 C4 1.7(3) yes
C11 C2 C3 C4 -177.7(2) no
C2 C3 C4 C9 -2.2(3) no
C2 C3 C4 C18 176.5(2) no
C9 C5 C6 C7 1.1(4) no
C5 C6 C7 C8 -1.3(5) no
C6 C7 C8 C10 1.4(4) no
C3 C4 C9 C10 1.9(3) no
C18 C4 C9 C10 -176.8(2) no
C3 C4 C9 C5 -179.7(2) no
C18 C4 C9 C5 1.5(4) no
C6 C5 C9 C10 -1.0(4) no
C6 C5 C9 C4 -179.3(2) no
C2 O1 C10 C8 179.83(19) no
C2 O1 C10 C9 0.6(3) yes
C7 C8 C10 O1 179.4(2) no
C7 C8 C10 C9 -1.4(4) no
C4 C9 C10 O1 -1.2(3) no
C5 C9 C10 O1 -179.68(18) no
C4 C9 C10 C8 179.7(2) no
C5 C9 C10 C8 1.2(3) no
O1 C2 C11 C12 -3.9(3) no
C3 C2 C11 C12 175.5(2) yes
O1 C2 C11 C16 174.38(18) no
C3 C2 C11 C16 -6.2(3) no
C16 C11 C12 C13 1.6(3) no
C2 C11 C12 C13 179.96(19) no
C11 C12 C13 C14 -0.4(4) no
C12 C13 C14 C15 -1.0(4) no
C12 C13 C14 Cl17 -177.48(18) yes
C13 C14 C15 C16 1.1(4) no
C16 C15 C14 Cl17 177.59(19) no
C14 C15 C16 C11 0.1(4) no
C12 C11 C16 C15 -1.5(3) no
C2 C11 C16 C15 -179.8(2) no

loop_
_cod_related_entry_id
_cod_related_entry_database
_cod_related_entry_code
1 ChemSpider 30654076
